data_7238990
loop_
_publ_author_name
'Petrov, Vesselin'
'Diniz, Ana Marta'
'Cunha-Silva, Lu\'is'
'Parola, A. Jorge'
'Pina, Fernando'

_publ_section_title
;
 Kinetic and thermodynamic study of 2&#x2032;-hydroxy-8-methoxyflavylium.
 Reaction network interconverting flavylium cation and flavanone
;
_journal_issue 27
_journal_name_full 'RSC Advances'
_journal_page_first 10786
_journal_paper_doi 10.1039/c3ra40846a
_journal_volume 3
_journal_year 2013
_chemical_formula_moiety 'C16 H14 O4'
_chemical_formula_sum 'C16 H14 O4'
_chemical_formula_weight 270.27
_space_group_IT_number 2
_space_group_name_Hall '-P 1'
_space_group_name_H-M_alt 'P -1'
_symmetry_cell_setting triclinic
_symmetry_space_group_name_Hall '-P 1'
_symmetry_space_group_name_H-M 'P -1'
_atom_sites_solution_hydrogens geom
_atom_sites_solution_primary direct
_atom_sites_solution_secondary difmap
_audit_creation_date '18 October 2012'
_audit_creation_method 'SHELXL-97, manual editing plus enCIFer'
_cell_angle_alpha 76.093(3)
_cell_angle_beta 85.589(3)
_cell_angle_gamma 73.234(3)
_cell_formula_units_Z 2
_cell_length_a 7.1190(5)
_cell_length_b 7.4620(5)
_cell_length_c 12.5730(9)
_cell_measurement_reflns_used 2592
_cell_measurement_temperature 150(2)
_cell_measurement_theta_max 26.78
_cell_measurement_theta_min 2.93
_cell_volume 620.74(8)
_computing_cell_refinement 'APEX2 (Bruker, 2006)'
_computing_data_collection 'APEX2 (Bruker, 2006)'
_computing_data_reduction 'SAINT+ (Bruker, 2005)'
_computing_molecular_graphics 'DIAMOND (Brandenburg, 2009)'
_computing_publication_material 'SHELXTL (Sheldrick, 2008)'
_computing_structure_refinement 'SHELXTL (Sheldrick, 2008)'
_computing_structure_solution 'SHELXTL (Sheldrick, 2008)'
_diffrn_ambient_temperature 150(2)
_diffrn_measured_fraction_theta_full 0.993
_diffrn_measured_fraction_theta_max 0.993
_diffrn_measurement_device_type 'Bruker X8 Kappa CCD APEX II'
_diffrn_measurement_method '\w / \f scans'
_diffrn_radiation_monochromator graphite
_diffrn_radiation_source 'fine-focus sealed tube'
_diffrn_radiation_type MoK\a
_diffrn_radiation_wavelength 0.71073
_diffrn_reflns_av_R_equivalents 0.0281
_diffrn_reflns_av_sigmaI/netI 0.0302
_diffrn_reflns_limit_h_max 8
_diffrn_reflns_limit_h_min -8
_diffrn_reflns_limit_k_max 8
_diffrn_reflns_limit_k_min -9
_diffrn_reflns_limit_l_max 14
_diffrn_reflns_limit_l_min -15
_diffrn_reflns_number 8835
_diffrn_reflns_theta_full 25.68
_diffrn_reflns_theta_max 25.68
_diffrn_reflns_theta_min 3.69
_exptl_absorpt_coefficient_mu 0.104
_exptl_absorpt_correction_T_max 0.9979
_exptl_absorpt_correction_T_min 0.9846
_exptl_absorpt_correction_type multi-scan
_exptl_absorpt_process_details
;
SADABS (Sheldrick, 1997)
;
_exptl_crystal_colour yellow
_exptl_crystal_density_diffrn 1.446
_exptl_crystal_density_method 'not measured'
_exptl_crystal_description plate
_exptl_crystal_F_000 284
_exptl_crystal_size_max 0.15
_exptl_crystal_size_mid 0.10
_exptl_crystal_size_min 0.02
_refine_diff_density_max 0.222
_refine_diff_density_min -0.200
_refine_diff_density_rms 0.040
_refine_ls_extinction_method none
_refine_ls_goodness_of_fit_ref 1.028
_refine_ls_hydrogen_treatment mixed
_refine_ls_matrix_type full
_refine_ls_number_parameters 188
_refine_ls_number_reflns 2334
_refine_ls_number_restraints 2
_refine_ls_restrained_S_all 1.029
_refine_ls_R_factor_all 0.0560
_refine_ls_R_factor_gt 0.0380
_refine_ls_shift/su_max 0.000
_refine_ls_shift/su_mean 0.000
_refine_ls_structure_factor_coef Fsqd
_refine_ls_weighting_details 'calc w=1/[\s^2^(Fo^2^)+(0.0473P)^2^+0.1438P] where P=(Fo^2^+2Fc^2^)/3'
_refine_ls_weighting_scheme calc
_refine_ls_wR_factor_gt 0.0900
_refine_ls_wR_factor_ref 0.0988
_reflns_number_gt 1783
_reflns_number_total 2334
_reflns_threshold_expression I>2\s(I)
_cod_data_source_file c3ra40846a.txt
_cod_data_source_block jp0312
_cod_original_cell_volume 620.74(7)
_cod_database_code 7238990

loop_
_symmetry_equiv_pos_as_xyz
'x, y, z'
'-x, -y, -z'

loop_
_atom_site_label
_atom_site_type_symbol
_atom_site_fract_x
_atom_site_fract_y
_atom_site_fract_z
_atom_site_U_iso_or_equiv
_atom_site_adp_type
_atom_site_occupancy
_atom_site_symmetry_multiplicity
_atom_site_calc_flag
_atom_site_refinement_flags
O1 O 0.08113(16) 0.62357(15) 0.13572(9) 0.0280(3) Uani 1 1 d D
H1 H 0.065(3) 0.694(2) 0.1909(12) 0.042 Uiso 1 1 d D
O2 O 0.08288(16) 0.71732(14) 0.31544(9) 0.0278(3) Uani 1 1 d .
O3 O 0.16704(16) 0.97151(14) 0.61260(8) 0.0251(3) Uani 1 1 d D
H6 H 0.111(2) 1.063(2) 0.6533(13) 0.038 Uiso 1 1 d D
O4 O 0.22972(16) 0.95532(14) 0.82067(8) 0.0257(3) Uani 1 1 d .
C1 C 0.1544(2) 0.4398(2) 0.19249(12) 0.0219(4) Uani 1 1 d .
C2 C 0.1777(2) 0.2942(2) 0.13638(13) 0.0261(4) Uani 1 1 d .
H2 H 0.1441 0.3255 0.0612 0.031 Uiso 1 1 calc R
C3 C 0.2497(2) 0.1049(2) 0.19081(13) 0.0278(4) Uani 1 1 d .
H3 H 0.2635 0.0059 0.1529 0.033 Uiso 1 1 calc R
C4 C 0.3024(2) 0.0564(2) 0.30055(13) 0.0271(4) Uani 1 1 d .
H4 H 0.3524 -0.0747 0.3371 0.033 Uiso 1 1 calc R
C5 C 0.2818(2) 0.1994(2) 0.35569(13) 0.0237(4) Uani 1 1 d .
H5 H 0.3192 0.1656 0.4304 0.028 Uiso 1 1 calc R
C6 C 0.2066(2) 0.3943(2) 0.30403(12) 0.0201(3) Uani 1 1 d .
C7 C 0.1726(2) 0.5497(2) 0.36287(12) 0.0211(3) Uani 1 1 d .
C8 C 0.2415(2) 0.5104(2) 0.47502(12) 0.0236(4) Uani 1 1 d .
H8 H 0.3092 0.3826 0.5102 0.028 Uiso 1 1 calc R
C9 C 0.2113(2) 0.6506(2) 0.52917(12) 0.0216(4) Uani 1 1 d .
H9 H 0.1464 0.7768 0.4902 0.026 Uiso 1 1 calc R
C10 C 0.2673(2) 0.6302(2) 0.64155(12) 0.0200(3) Uani 1 1 d .
C11 C 0.3434(2) 0.4508(2) 0.71353(13) 0.0243(4) Uani 1 1 d .
H11 H 0.3675 0.3365 0.6877 0.029 Uiso 1 1 calc R
C12 C 0.3833(2) 0.4386(2) 0.82041(13) 0.0258(4) Uani 1 1 d .
H12 H 0.4360 0.3161 0.8675 0.031 Uiso 1 1 calc R
C13 C 0.3471(2) 0.6045(2) 0.86084(13) 0.0245(4) Uani 1 1 d .
H13 H 0.3728 0.5949 0.9353 0.029 Uiso 1 1 calc R
C14 C 0.2741(2) 0.7819(2) 0.79171(12) 0.0206(3) Uani 1 1 d .
C15 C 0.2353(2) 0.7963(2) 0.68148(12) 0.0197(3) Uani 1 1 d .
C16 C 0.2611(2) 0.9502(2) 0.93241(12) 0.0278(4) Uani 1 1 d .
H16A H 0.1865 0.8704 0.9804 0.042 Uiso 1 1 calc R
H16B H 0.2171 1.0810 0.9444 0.042 Uiso 1 1 calc R
H16C H 0.4011 0.8956 0.9491 0.042 Uiso 1 1 calc R

loop_
_atom_site_aniso_label
_atom_site_aniso_U_11
_atom_site_aniso_U_22
_atom_site_aniso_U_33
_atom_site_aniso_U_23
_atom_site_aniso_U_13
_atom_site_aniso_U_12
O1 0.0373(7) 0.0243(6) 0.0211(6) -0.0051(5) -0.0013(5) -0.0062(5)
O2 0.0367(7) 0.0200(6) 0.0243(6) -0.0071(5) -0.0034(5) -0.0018(5)
O3 0.0340(7) 0.0196(6) 0.0187(6) -0.0059(4) -0.0019(5) -0.0013(5)
O4 0.0337(6) 0.0236(6) 0.0192(6) -0.0077(4) -0.0038(5) -0.0039(5)
C1 0.0193(8) 0.0225(8) 0.0241(9) -0.0051(6) 0.0037(6) -0.0071(6)
C2 0.0265(9) 0.0322(9) 0.0225(9) -0.0113(7) 0.0042(7) -0.0099(7)
C3 0.0279(9) 0.0281(9) 0.0325(10) -0.0170(7) 0.0074(7) -0.0097(7)
C4 0.0273(9) 0.0199(8) 0.0331(10) -0.0073(7) 0.0045(7) -0.0051(6)
C5 0.0223(8) 0.0246(8) 0.0238(9) -0.0064(7) 0.0015(7) -0.0058(6)
C6 0.0178(8) 0.0228(8) 0.0215(8) -0.0076(6) 0.0030(6) -0.0074(6)
C7 0.0196(8) 0.0213(8) 0.0230(9) -0.0055(6) 0.0034(7) -0.0073(6)
C8 0.0238(8) 0.0216(8) 0.0242(9) -0.0064(6) -0.0003(7) -0.0035(6)
C9 0.0180(8) 0.0231(8) 0.0225(8) -0.0046(6) 0.0008(6) -0.0044(6)
C10 0.0153(8) 0.0244(8) 0.0206(8) -0.0068(6) 0.0020(6) -0.0050(6)
C11 0.0213(8) 0.0224(8) 0.0284(9) -0.0072(7) 0.0007(7) -0.0041(6)
C12 0.0245(9) 0.0225(8) 0.0260(9) -0.0009(7) -0.0029(7) -0.0029(6)
C13 0.0234(8) 0.0293(8) 0.0193(8) -0.0040(7) -0.0019(7) -0.0062(7)
C14 0.0192(8) 0.0231(8) 0.0214(8) -0.0088(6) 0.0015(6) -0.0059(6)
C15 0.0161(8) 0.0205(8) 0.0202(8) -0.0028(6) 0.0002(6) -0.0030(6)
C16 0.0336(9) 0.0310(9) 0.0206(9) -0.0112(7) -0.0011(7) -0.0073(7)

loop_
_atom_type_symbol
_atom_type_description
_atom_type_scat_dispersion_real
_atom_type_scat_dispersion_imag
_atom_type_scat_source
C C 0.0033 0.0016 'International Tables Vol C Tables 4.2.6.8 and 6.1.1.4'
H H 0.0000 0.0000 'International Tables Vol C Tables 4.2.6.8 and 6.1.1.4'
O O 0.0106 0.0060 'International Tables Vol C Tables 4.2.6.8 and 6.1.1.4'

loop_
_geom_angle_atom_site_label_1
_geom_angle_atom_site_label_2
_geom_angle_atom_site_label_3
_geom_angle
C1 O1 H1 102.5(11)
C15 O3 H6 109.5(11)
C14 O4 C16 116.81(11)
O1 C1 C2 117.38(14)
O1 C1 C6 122.14(13)
C2 C1 C6 120.48(13)
C3 C2 C1 119.60(15)
C3 C2 H2 120.2
C1 C2 H2 120.2
C2 C3 C4 120.99(14)
C2 C3 H3 119.5
C4 C3 H3 119.5
C5 C4 C3 119.57(14)
C5 C4 H4 120.2
C3 C4 H4 120.2
C4 C5 C6 121.47(15)
C4 C5 H5 119.3
C6 C5 H5 119.3
C5 C6 C1 117.88(14)
C5 C6 C7 122.54(14)
C1 C6 C7 119.52(13)
O2 C7 C8 120.00(13)
O2 C7 C6 118.97(14)
C8 C7 C6 121.03(13)
C9 C8 C7 121.47(14)
C9 C8 H8 119.3
C7 C8 H8 119.3
C8 C9 C10 126.96(14)
C8 C9 H9 116.5
C10 C9 H9 116.5
C15 C10 C11 118.30(14)
C15 C10 C9 118.56(13)
C11 C10 C9 123.07(14)
C12 C11 C10 120.94(14)
C12 C11 H11 119.5
C10 C11 H11 119.5
C11 C12 C13 120.69(14)
C11 C12 H12 119.7
C13 C12 H12 119.7
C14 C13 C12 119.43(14)
C14 C13 H13 120.3
C12 C13 H13 120.3
O4 C14 C13 125.55(14)
O4 C14 C15 114.08(12)
C13 C14 C15 120.36(14)
O3 C15 C10 119.35(13)
O3 C15 C14 120.40(13)
C10 C15 C14 120.25(13)
O4 C16 H16A 109.5
O4 C16 H16B 109.5
H16A C16 H16B 109.5
O4 C16 H16C 109.5
H16A C16 H16C 109.5
H16B C16 H16C 109.5

loop_
_geom_bond_atom_site_label_1
_geom_bond_atom_site_label_2
_geom_bond_distance
O1 C1 1.3549(18)
O1 H1 0.948(9)
O2 C7 1.2521(17)
O3 C15 1.3600(17)
O3 H6 0.930(9)
O4 C14 1.3713(17)
O4 C16 1.4290(18)
C1 C2 1.397(2)
C1 C6 1.414(2)
C2 C3 1.378(2)
C2 H2 0.9500
C3 C4 1.392(2)
C3 H3 0.9500
C4 C5 1.375(2)
C4 H4 0.9500
C5 C6 1.405(2)
C5 H5 0.9500
C6 C7 1.474(2)
C7 C8 1.463(2)
C8 C9 1.340(2)
C8 H8 0.9500
C9 C10 1.458(2)
C9 H9 0.9500
C10 C15 1.399(2)
C10 C11 1.407(2)
C11 C12 1.371(2)
C11 H11 0.9500
C12 C13 1.399(2)
C12 H12 0.9500
C13 C14 1.378(2)
C13 H13 0.9500
C14 C15 1.407(2)
C16 H16A 0.9800
C16 H16B 0.9800
C16 H16C 0.9800

loop_
_geom_hbond_atom_site_label_D
_geom_hbond_atom_site_label_H
_geom_hbond_atom_site_label_A
_geom_hbond_distance_DH
_geom_hbond_distance_HA
_geom_hbond_distance_DA
_geom_hbond_angle_DHA
_geom_hbond_site_symmetry_A
O1 H1 O2 0.948(9) 1.635(12) 2.5229(15) 154.3(17) .
O3 H6 O2 0.930(9) 1.915(11) 2.7847(14) 154.8(16) 2_576
O3 H6 O4 0.930(9) 2.205(17) 2.6559(15) 108.9(13) .

loop_
_geom_torsion_atom_site_label_1
_geom_torsion_atom_site_label_2
_geom_torsion_atom_site_label_3
_geom_torsion_atom_site_label_4
_geom_torsion
O1 C1 C2 C3 -179.33(13)
C6 C1 C2 C3 0.9(2)
C1 C2 C3 C4 -1.0(2)
C2 C3 C4 C5 0.2(2)
C3 C4 C5 C6 0.6(2)
C4 C5 C6 C1 -0.7(2)
C4 C5 C6 C7 176.48(14)
O1 C1 C6 C5 -179.85(13)
C2 C1 C6 C5 0.0(2)
O1 C1 C6 C7 2.9(2)
C2 C1 C6 C7 -177.31(13)
C5 C6 C7 O2 -171.16(14)
C1 C6 C7 O2 6.0(2)
C5 C6 C7 C8 8.7(2)
C1 C6 C7 C8 -174.17(13)
O2 C7 C8 C9 -0.1(2)
C6 C7 C8 C9 -179.98(13)
C7 C8 C9 C10 178.22(13)
C8 C9 C10 C15 175.55(14)
C8 C9 C10 C11 -7.6(2)
C15 C10 C11 C12 0.7(2)
C9 C10 C11 C12 -176.17(14)
C10 C11 C12 C13 0.7(2)
C11 C12 C13 C14 -1.2(2)
C16 O4 C14 C13 -0.5(2)
C16 O4 C14 C15 178.43(13)
C12 C13 C14 O4 179.12(13)
C12 C13 C14 C15 0.3(2)
C11 C10 C15 O3 178.15(13)
C9 C10 C15 O3 -4.8(2)
C11 C10 C15 C14 -1.6(2)
C9 C10 C15 C14 175.39(13)
O4 C14 C15 O3 2.4(2)
C13 C14 C15 O3 -178.62(13)
O4 C14 C15 C10 -177.81(12)
C13 C14 C15 C10 1.2(2)
